data_7208828
loop_
_publ_author_name
'Jones, Andrew O. F.'
'Lem\'ee-Cailleau, Marie-H\'el\`ene'
'Martins, David M. S.'
'McIntyre, Garry J.'
'Oswald, Iain D. H.'
'Pulham, Colin R.'
'Spanswick, Christopher K.'
'Thomas, Lynne H.'
'Wilson, Chick C.'

_publ_section_title
;
 Temperature dependent solid-state proton migration in dimethylurea-oxalic
 acid complexes.
;
_journal_issue 38
_journal_name_full 'Physical chemistry chemical physics : PCCP'
_journal_page_first 13273
_journal_page_last 13283
_journal_paper_doi 10.1039/c2cp41782k
_journal_volume 14
_journal_year 2012
_chemical_formula_sum 'C8 H18 N4 O6'
_chemical_formula_weight 266.26
_chemical_name_common
;
bis(N,N-Dimethylurea) oxalic acid
;
_chemical_name_systematic
;
bis(N,N-Dimethylurea) ethanedioic acid
;
_space_group_IT_number 14
_symmetry_cell_setting monoclinic
_symmetry_space_group_name_Hall '-P 2ybc'
_symmetry_space_group_name_H-M 'P 1 21/c 1'
_atom_sites_solution_hydrogens difmap
_atom_sites_solution_primary direct
_atom_sites_solution_secondary difmap
_audit_creation_method SHELXL-97
_cell_angle_alpha 90.00
_cell_angle_beta 111.407(2)
_cell_angle_gamma 90.00
_cell_formula_units_Z 2
_cell_length_a 7.7944(3)
_cell_length_b 6.4482(2)
_cell_length_c 13.6550(6)
_cell_measurement_reflns_used 5667
_cell_measurement_temperature 200
_cell_measurement_theta_max 55.14
_cell_measurement_theta_min 6.32
_cell_volume 638.95(4)
_computing_cell_refinement 'CrystalClear 1.4.0 (Rigaku, 2008)'
_computing_data_collection 'CrystalClear 1.4.0 (Rigaku, 2008)'
_computing_data_reduction 'CrystalClear 1.4.0 (Rigaku, 2008)'
_computing_molecular_graphics 'Mercury (McRae, 2006)'
_computing_publication_material 'WINGX (Farrugia, 1999)'
_computing_structure_refinement 'SHELXL-97 (Sheldrick, 2008)'
_computing_structure_solution 'SHELXS-97 (Sheldrick, 2008)'
_diffrn_ambient_temperature 200
_diffrn_measured_fraction_theta_full 0.997
_diffrn_measured_fraction_theta_max 0.997
_diffrn_measurement_device_type 'Rigaku R-AXIS RAPID IP Image Plate'
_diffrn_measurement_method 'Image plate'
_diffrn_radiation_monochromator graphite
_diffrn_radiation_source 'fine-focus sealed tube'
_diffrn_radiation_type MoK\a
_diffrn_radiation_wavelength 0.71073
_diffrn_reflns_av_R_equivalents 0.0165
_diffrn_reflns_av_sigmaI/netI 0.0135
_diffrn_reflns_limit_h_max 10
_diffrn_reflns_limit_h_min -10
_diffrn_reflns_limit_k_max 8
_diffrn_reflns_limit_k_min -8
_diffrn_reflns_limit_l_max 17
_diffrn_reflns_limit_l_min -17
_diffrn_reflns_number 8005
_diffrn_reflns_theta_full 27.48
_diffrn_reflns_theta_max 27.48
_diffrn_reflns_theta_min 3.20
_exptl_absorpt_coefficient_mu 0.118
_exptl_absorpt_correction_T_max 1.0000
_exptl_absorpt_correction_T_min 0.7875
_exptl_absorpt_correction_type multi-scan
_exptl_absorpt_process_details 'ABSCOR, Rigaku 1995'
_exptl_crystal_colour colourless
_exptl_crystal_density_diffrn 1.384
_exptl_crystal_density_method 'not measured'
_exptl_crystal_description prism
_exptl_crystal_F_000 284
_exptl_crystal_size_max 0.4
_exptl_crystal_size_mid 0.2
_exptl_crystal_size_min 0.2
_refine_diff_density_max 0.265
_refine_diff_density_min -0.216
_refine_diff_density_rms 0.061
_refine_ls_extinction_method none
_refine_ls_goodness_of_fit_ref 1.124
_refine_ls_hydrogen_treatment mixed
_refine_ls_matrix_type full
_refine_ls_number_parameters 94
_refine_ls_number_reflns 1460
_refine_ls_number_restraints 0
_refine_ls_restrained_S_all 1.124
_refine_ls_R_factor_all 0.0577
_refine_ls_R_factor_gt 0.0511
_refine_ls_shift/su_max 0.014
_refine_ls_shift/su_mean 0.000
_refine_ls_structure_factor_coef Fsqd
_refine_ls_weighting_details 'calc w=1/[\s^2^(Fo^2^)+(0.0856P)^2^+0.1542P] where P=(Fo^2^+2Fc^2^)/3'
_refine_ls_weighting_scheme calc
_refine_ls_wR_factor_gt 0.1498
_refine_ls_wR_factor_ref 0.1566
_reflns_number_gt 1183
_reflns_number_total 1460
_reflns_threshold_expression >2\s(I)
_cod_data_source_file c2cp41782k.txt
_cod_data_source_block dmuox_200k
_cod_original_sg_symbol_H-M P21/c
_cod_database_code 7208828

loop_
_symmetry_equiv_pos_as_xyz
'x, y, z'
'-x, y+1/2, -z+1/2'
'-x, -y, -z'
'x, -y-1/2, z-1/2'

loop_
_atom_site_label
_atom_site_type_symbol
_atom_site_fract_x
_atom_site_fract_y
_atom_site_fract_z
_atom_site_U_iso_or_equiv
_atom_site_adp_type
_atom_site_occupancy
_atom_site_symmetry_multiplicity
_atom_site_calc_flag
_atom_site_refinement_flags
O1 O 0.50024(15) 0.25490(16) 0.38036(10) 0.0455(4) Uani 1 1 d .
O3 O 0.76059(14) 0.01660(17) 0.43701(10) 0.0472(4) Uani 1 1 d .
O4 O 0.96725(18) 0.26492(18) 0.50109(16) 0.0763(6) Uani 1 1 d .
N1 N 0.34790(17) 0.5565(2) 0.34028(11) 0.0409(4) Uani 1 1 d .
N2 N 0.66655(18) 0.5534(2) 0.41207(11) 0.0412(4) Uani 1 1 d .
C1 C 0.50642(19) 0.4529(2) 0.37828(11) 0.0351(4) Uani 1 1 d .
C2 C 0.3420(2) 0.7816(3) 0.33504(15) 0.0492(5) Uani 1 1 d .
H2A H 0.3848 0.8376 0.4050 0.074 Uiso 1 1 calc R
H2B H 0.2177 0.8263 0.2976 0.074 Uiso 1 1 calc R
H2C H 0.4196 0.8297 0.2990 0.074 Uiso 1 1 calc R
C3 C 0.1733(2) 0.4440(3) 0.30555(16) 0.0512(5) Uani 1 1 d .
H3A H 0.1334 0.4182 0.2313 0.077 Uiso 1 1 calc R
H3B H 0.0822 0.5254 0.3200 0.077 Uiso 1 1 calc R
H3C H 0.1895 0.3144 0.3424 0.077 Uiso 1 1 calc R
C4 C 0.92448(19) 0.0853(2) 0.48278(13) 0.0385(4) Uani 1 1 d .
H2 H 0.762(3) 0.478(3) 0.4341(15) 0.046 Uiso 1 1 d .
H1 H 0.671(3) 0.690(3) 0.4130(15) 0.046 Uiso 1 1 d .
H9 H 0.642(4) 0.143(4) 0.413(2) 0.091(8) Uiso 1 1 d .

loop_
_atom_site_aniso_label
_atom_site_aniso_U_11
_atom_site_aniso_U_22
_atom_site_aniso_U_33
_atom_site_aniso_U_23
_atom_site_aniso_U_13
_atom_site_aniso_U_12
O1 0.0318(6) 0.0272(6) 0.0714(8) -0.0006(5) 0.0115(5) 0.0000(4)
O3 0.0294(6) 0.0282(6) 0.0755(8) -0.0040(5) 0.0090(5) 0.0010(4)
O4 0.0315(7) 0.0257(6) 0.1496(16) -0.0038(7) 0.0069(8) 0.0010(5)
N1 0.0273(7) 0.0319(7) 0.0576(8) 0.0009(5) 0.0084(6) 0.0011(5)
N2 0.0286(7) 0.0279(7) 0.0608(8) -0.0012(6) 0.0090(6) 0.0006(5)
C1 0.0306(7) 0.0298(7) 0.0428(8) -0.0007(5) 0.0107(6) 0.0011(5)
C2 0.0403(9) 0.0341(9) 0.0695(11) 0.0062(7) 0.0156(8) 0.0079(6)
C3 0.0282(8) 0.0461(9) 0.0705(11) 0.0006(8) 0.0078(7) -0.0020(7)
C4 0.0306(8) 0.0266(7) 0.0567(9) -0.0008(6) 0.0139(6) 0.0004(6)

loop_
_atom_type_symbol
_atom_type_description
_atom_type_scat_dispersion_real
_atom_type_scat_dispersion_imag
_atom_type_scat_source
C C 0.0033 0.0016 'International Tables Vol C Tables 4.2.6.8 and 6.1.1.4'
H H 0.0000 0.0000 'International Tables Vol C Tables 4.2.6.8 and 6.1.1.4'
N N 0.0061 0.0033 'International Tables Vol C Tables 4.2.6.8 and 6.1.1.4'
O O 0.0106 0.0060 'International Tables Vol C Tables 4.2.6.8 and 6.1.1.4'

loop_
_geom_angle_atom_site_label_1
_geom_angle_atom_site_label_2
_geom_angle_atom_site_label_3
_geom_angle
_geom_angle_site_symmetry_3
C1 N1 C2 121.89(13) .
C1 N1 C3 119.97(14) .
C2 N1 C3 118.12(13) .
O1 C1 N2 121.11(13) .
O1 C1 N1 118.19(13) .
N2 C1 N1 120.70(14) .
O4 C4 O3 125.81(14) .
O4 C4 C4 119.71(16) 3_756
O3 C4 C4 114.47(15) 3_756

loop_
_geom_bond_atom_site_label_1
_geom_bond_atom_site_label_2
_geom_bond_distance
_geom_bond_site_symmetry_2
O1 C1 1.2785(18) .
O3 C4 1.2790(18) .
O4 C4 1.2061(18) .
N1 C1 1.3319(19) .
N1 C2 1.453(2) .
N1 C3 1.460(2) .
N2 C1 1.3303(19) .
C4 C4 1.553(3) 3_756
